data_1551123
loop_
_publ_author_name
'Anna Worthy'
'Arnaud Grosjean'
'Michael C. Pfrunder'
'Yanan Xu'
'Cheng Yan'
'Grant Edwards'
'Jack K. Clegg'
'John C. McMurtrie'

_publ_section_title
;
 Atomic resolution of structural changes in elastic crystals of copper(II)
 acetylacetonate
;
_journal_name_full 'Nature Chemistry'
_journal_page_first 65
_journal_page_last 69
_journal_paper_doi 10.1038/nchem.2848
_journal_volume 10
_journal_year 2018
_chemical_formula_moiety 'C10 H14 Cu O4'
_chemical_formula_sum 'C10 H14 Cu O4'
_chemical_formula_weight 261.75
_space_group_crystal_system monoclinic
_space_group_IT_number 14
_space_group_name_Hall '-P 2yn'
_space_group_name_H-M_alt 'P 1 21/n 1'
_symmetry_space_group_name_Hall '-P 2yn'
_symmetry_space_group_name_H-M 'P 1 21/n 1'
_atom_sites_solution_hydrogens geom
_cell_angle_alpha 90
_cell_angle_beta 92.46(3)
_cell_angle_gamma 90
_cell_formula_units_Z 2
_cell_length_a 10.271(2)
_cell_length_b 4.6540(9)
_cell_length_c 11.269(2)
_cell_measurement_reflns_used 281
_cell_measurement_temperature 100(2)
_cell_measurement_theta_max 29.528
_cell_measurement_theta_min 9.676
_cell_volume 538.18(18)
_computing_cell_refinement 'XDS (Kabsch, 1993)'
_computing_data_collection 'BluIce (McPhillips, 2002)'
_computing_data_reduction 'XDS (Kabsch, 1993)'
_computing_molecular_graphics 'Olex2 (Dolomanov et al., 2009)'
_computing_publication_material 'Olex2 (Dolomanov et al., 2009)'
_computing_structure_refinement 'ShelXL (Sheldrick, 2015)'
_computing_structure_solution 'Known Structure'
_diffrn_ambient_temperature 100(2)
_diffrn_measured_fraction_theta_full 0.185
_diffrn_measured_fraction_theta_max 0.187
_diffrn_measurement_device_type 'ADSC Quantum 315r'
_diffrn_measurement_method 'Phi Scan'
_diffrn_radiation_monochromator 'Silicon Double Crystal'
_diffrn_radiation_type Synchrotron
_diffrn_radiation_wavelength 0.7108
_diffrn_reflns_av_unetI/netI 0.0212
_diffrn_reflns_Laue_measured_fraction_full 0.185
_diffrn_reflns_Laue_measured_fraction_max 0.187
_diffrn_reflns_number 281
_diffrn_reflns_point_group_measured_fraction_full 0.185
_diffrn_reflns_point_group_measured_fraction_max 0.187
_diffrn_reflns_theta_full 26.000
_diffrn_reflns_theta_max 29.528
_diffrn_reflns_theta_min 9.676
_diffrn_source Synchrotron
_exptl_absorpt_coefficient_mu 2.019
_exptl_absorpt_correction_type multi-scan
_exptl_absorpt_process_details 'XDS (Kabsch, 1993)'
_exptl_crystal_colour 'dark blue'
_exptl_crystal_colour_lustre .
_exptl_crystal_colour_modifier dark
_exptl_crystal_colour_primary blue
_exptl_crystal_density_diffrn 1.615
_exptl_crystal_description needle
_exptl_crystal_F_000 270
_exptl_crystal_size_max 1
_exptl_crystal_size_mid 0.05
_exptl_crystal_size_min 0.05
_refine_diff_density_max 0.377
_refine_diff_density_min -0.454
_refine_diff_density_rms 0.059
_refine_ls_extinction_coef .
_refine_ls_extinction_method none
_refine_ls_goodness_of_fit_ref 1.126
_refine_ls_hydrogen_treatment constr
_refine_ls_matrix_type full
_refine_ls_number_parameters 32
_refine_ls_number_reflns 281
_refine_ls_number_restraints 0
_refine_ls_restrained_S_all 1.126
_refine_ls_R_factor_all 0.0586
_refine_ls_R_factor_gt 0.0526
_refine_ls_shift/su_max 0.000
_refine_ls_shift/su_mean 0.000
_refine_ls_structure_factor_coef Fsqd
_refine_ls_weighting_details 'w=1/[\s^2^(Fo^2^)+(0.0324P)^2^+2.8638P] where P=(Fo^2^+2Fc^2^)/3'
_refine_ls_weighting_scheme calc
_refine_ls_wR_factor_gt 0.1146
_refine_ls_wR_factor_ref 0.1194
_reflns_Friedel_coverage 0.000
_reflns_Friedel_fraction_full .
_reflns_Friedel_fraction_max .
_reflns_number_gt 249
_reflns_number_total 281
_reflns_threshold_expression 'I > 2\s(I)'
_cod_data_source_file nchem.2848-s5-g.cif
_cod_data_source_block g
_cod_depositor_comments
;
The following automatic conversions were performed:

'_exptl_absorpt_correction_type' value 'Multi-Scan' changed to
'multi-scan' according to the built-in table from CIF Core dictionary
named 'cif_core.dic' version 2.4.5 from 2014-11-21.

Automatic conversion script
Id: cif_fix_values 6524 2018-11-02 12:15:13Z antanas 
;
_cod_original_cell_volume 538.17(19)
_cod_database_code 1551123
_shelx_space_group_comment
;
The symmetry employed for this shelxl refinement is uniquely defined
by the following loop, which should always be used as a source of
symmetry information in preference to the above space-group names.
They are only intended as comments.
;
_shelx_estimated_absorpt_t_max 0.906
_shelx_estimated_absorpt_t_min 0.237
_olex2_refinement_description
;
1. Fixed Uiso
 At 1.2 times of:
  All C(H) groups
 At 1.5 times of:
  All C(H,H,H) groups
2.a Aromatic/amide H refined with riding coordinates:
 C3(H3)
2.b Idealised Me refined as rotating group:
 C1(H1A,H1B,H1C), C5(H5A,H5B,H5C)
;
_olex2_submission_special_instructions 'No special instructions were received'

loop_
_space_group_symop_operation_xyz
'x, y, z'
'-x+1/2, y+1/2, -z+1/2'
'-x, -y, -z'
'x-1/2, -y-1/2, z-1/2'

loop_
_atom_site_label
_atom_site_type_symbol
_atom_site_fract_x
_atom_site_fract_y
_atom_site_fract_z
_atom_site_U_iso_or_equiv
_atom_site_adp_type
_atom_site_occupancy
_atom_site_site_symmetry_order
_atom_site_calc_flag
_atom_site_refinement_flags_posn
_atom_site_refinement_flags_adp
_atom_site_refinement_flags_occupancy
_atom_site_disorder_assembly
_atom_site_disorder_group
C1 C 0.1816(9) -0.0633(14) 0.4468(11) 0.0206(15) Uiso 1 1 d . . . . .
H1A H 0.1221 0.0738 0.4823 0.031 Uiso 1 1 calc GR . . . .
H1B H 0.1956 -0.2273 0.5003 0.031 Uiso 1 1 calc GR . . . .
H1C H 0.1434 -0.1305 0.3705 0.031 Uiso 1 1 calc GR . . . .
C2 C 0.3096(8) 0.0812(12) 0.4271(9) 0.0143(13) Uiso 1 1 d . . . . .
C3 C 0.3906(10) -0.0307(13) 0.3405(10) 0.0197(14) Uiso 1 1 d . . . . .
H3 H 0.3616 -0.1962 0.2977 0.024 Uiso 1 1 calc R . . . .
C4 C 0.5108(8) 0.0865(12) 0.3138(9) 0.0147(14) Uiso 1 1 d . . . . .
C5 C 0.5854(10) -0.0535(14) 0.2173(10) 0.0200(14) Uiso 1 1 d . . . . .
H5A H 0.6605 0.0665 0.1993 0.030 Uiso 1 1 calc GR . . . .
H5B H 0.5285 -0.0748 0.1458 0.030 Uiso 1 1 calc GR . . . .
H5C H 0.6159 -0.2432 0.2441 0.030 Uiso 1 1 calc GR . . . .
O1 O 0.3388(7) 0.2952(9) 0.4942(7) 0.0172(11) Uiso 1 1 d . . . . .
O2 O 0.5655(7) 0.2999(9) 0.3663(7) 0.0166(11) Uiso 1 1 d . . . . .
Cu1 Cu 0.5000 0.5000 0.5000 0.0148(5) Uiso 1 2 d S T P . .

loop_
_atom_type_symbol
_atom_type_description
_atom_type_scat_dispersion_real
_atom_type_scat_dispersion_imag
_atom_type_scat_source
C C 0.0033 0.0016 'International Tables Vol C Tables 4.2.6.8 and 6.1.1.4'
H H 0.0000 0.0000 'International Tables Vol C Tables 4.2.6.8 and 6.1.1.4'
Cu Cu 0.3201 1.2651 'International Tables Vol C Tables 4.2.6.8 and 6.1.1.4'
O O 0.0106 0.0060 'International Tables Vol C Tables 4.2.6.8 and 6.1.1.4'

loop_
_geom_angle_atom_site_label_1
_geom_angle_atom_site_label_2
_geom_angle_atom_site_label_3
_geom_angle
_geom_angle_site_symmetry_1
_geom_angle_site_symmetry_3
H1A C1 H1B 109.5 . .
H1A C1 H1C 109.5 . .
H1B C1 H1C 109.5 . .
C2 C1 H1A 109.5 . .
C2 C1 H1B 109.5 . .
C2 C1 H1C 109.5 . .
C3 C2 C1 118.9(7) . .
O1 C2 C1 116.5(7) . .
O1 C2 C3 124.5(7) . .
C2 C3 H3 118.0 . .
C4 C3 C2 124.0(8) . .
C4 C3 H3 118.0 . .
C3 C4 C5 118.0(7) . .
O2 C4 C3 125.6(8) . .
O2 C4 C5 116.4(7) . .
C4 C5 H5A 109.5 . .
C4 C5 H5B 109.5 . .
C4 C5 H5C 109.5 . .
H5A C5 H5B 109.5 . .
H5A C5 H5C 109.5 . .
H5B C5 H5C 109.5 . .
C2 O1 Cu1 126.2(5) . .
C4 O2 Cu1 125.5(5) . .
O1 Cu1 O1 180.0 . 3_666
O1 Cu1 O2 93.7(3) 3_666 3_666
O1 Cu1 O2 86.3(3) 3_666 .
O1 Cu1 O2 93.7(3) . .
O1 Cu1 O2 86.3(3) . 3_666
O2 Cu1 O2 180.0(3) 3_666 .

loop_
_geom_bond_atom_site_label_1
_geom_bond_atom_site_label_2
_geom_bond_distance
_geom_bond_site_symmetry_2
C1 H1A 0.9800 .
C1 H1B 0.9800 .
C1 H1C 0.9800 .
C1 C2 1.501(12) .
C2 C3 1.409(12) .
C2 O1 1.279(9) .
C3 H3 0.9500 .
C3 C4 1.394(12) .
C4 C5 1.506(12) .
C4 O2 1.274(9) .
C5 H5A 0.9800 .
C5 H5B 0.9800 .
C5 H5C 0.9800 .
O1 Cu1 1.909(6) .
O2 Cu1 1.917(6) .
Cu1 O1 1.909(6) 3_666
Cu1 O2 1.917(6) 3_666

loop_
_geom_torsion_atom_site_label_1
_geom_torsion_atom_site_label_2
_geom_torsion_atom_site_label_3
_geom_torsion_atom_site_label_4
_geom_torsion
_geom_torsion_site_symmetry_1
_geom_torsion_site_symmetry_2
_geom_torsion_site_symmetry_3
_geom_torsion_site_symmetry_4
C1 C2 C3 C4 179.4(10) . . . .
C1 C2 O1 Cu1 174.2(8) . . . .
C2 C3 C4 C5 -178.9(9) . . . .
C2 C3 C4 O2 3.0(16) . . . .
C3 C2 O1 Cu1 -3.5(12) . . . .
C3 C4 O2 Cu1 3.3(12) . . . .
C5 C4 O2 Cu1 -174.9(7) . . . .
O1 C2 C3 C4 -2.9(16) . . . .
